data_7039769
loop_
_publ_author_name
'Fogeron, Thibault'
'Porcher, Jean-Philippe'
'Gomez-Mingot, Maria'
'Todorova, Tanya K.'
'Chamoreau, Lise-Marie'
'Mellot-Draznieks, Caroline'
'Li, Yun'
'Fontecave, Marc'

_publ_section_title
;
 A cobalt complex with a bioinspired molybdopterin-like ligand: a catalyst
 for hydrogen evolution.
;
_journal_issue 37
_journal_name_full 'Dalton transactions (Cambridge, England : 2003)'
_journal_page_first 14754
_journal_page_last 14763
_journal_paper_doi 10.1039/c6dt01824f
_journal_volume 45
_journal_year 2016
_chemical_formula_moiety 'C52 H40 Co2 N8 O4 S8, 2(C8 H20 N), 2(C H2 Cl2)'
_chemical_formula_sum 'C70 H84 Cl4 Co2 N10 O4 S8'
_chemical_formula_weight 1645.61
_space_group_crystal_system monoclinic
_space_group_IT_number 14
_space_group_name_Hall '-P 2yn'
_space_group_name_H-M_alt 'P 1 21/n 1'
_symmetry_space_group_name_Hall '-P 2yn'
_symmetry_space_group_name_H-M 'P 1 21/n 1'
_atom_sites_solution_hydrogens geom
_atom_sites_solution_primary iterative
_atom_sites_solution_secondary difmap
_audit_creation_method SHELXL-2014/7
_audit_update_record
;
2016-04-19 deposited with the CCDC.
2016-07-04 downloaded from the CCDC.
;
_cell_angle_alpha 90
_cell_angle_beta 112.140(2)
_cell_angle_gamma 90
_cell_formula_units_Z 4
_cell_length_a 20.2139(5)
_cell_length_b 17.4564(6)
_cell_length_c 23.2027(6)
_cell_measurement_reflns_used 3969
_cell_measurement_temperature 200(2)
_cell_measurement_theta_max 62.5
_cell_measurement_theta_min 4.11
_cell_volume 7583.7(4)
_computing_cell_refinement 'Bruker SAINT'
_computing_data_collection 'Bruker APEX2'
_computing_data_reduction 'Bruker SAINT'
_computing_molecular_graphics 'DIAMOND (Brandenburg, 2006)'
_computing_publication_material 'WinGX publication routines (Farrugia, 2012)'
_computing_structure_refinement 'SHELXL-2014/7 (Sheldrick, 2014)'
_computing_structure_solution 'SUPERFLIP (Palatinus & Chapuis,2007)'
_diffrn_ambient_temperature 200(2)
_diffrn_measured_fraction_theta_full 0.971
_diffrn_measured_fraction_theta_max 0.971
_diffrn_measurement_device_type 'Bruker APEX-II CCD'
_diffrn_measurement_method '\f and \w scans'
_diffrn_radiation_monochromator 'multi layer miror'
_diffrn_radiation_type CuK\a
_diffrn_radiation_wavelength 1.54178
_diffrn_reflns_av_unetI/netI 0.1420
_diffrn_reflns_Laue_measured_fraction_full 0.971
_diffrn_reflns_Laue_measured_fraction_max 0.971
_diffrn_reflns_limit_h_max 21
_diffrn_reflns_limit_h_min -23
_diffrn_reflns_limit_k_max 20
_diffrn_reflns_limit_k_min 0
_diffrn_reflns_limit_l_max 26
_diffrn_reflns_limit_l_min 0
_diffrn_reflns_number 11750
_diffrn_reflns_point_group_measured_fraction_full 0.971
_diffrn_reflns_point_group_measured_fraction_max 0.971
_diffrn_reflns_theta_full 62.497
_diffrn_reflns_theta_max 62.497
_diffrn_reflns_theta_min 3.669
_diffrn_source 'micro focus sealed tube'
_exptl_absorpt_coefficient_mu 7.216
_exptl_absorpt_correction_T_max 0.752
_exptl_absorpt_correction_T_min 0.513
_exptl_absorpt_correction_type multi-scan
_exptl_absorpt_process_details
;
TWINABS Version 2012/1: Bruker AXS Inc., Madison, 
Wisconsin, USA 
;
_exptl_crystal_colour black
_exptl_crystal_density_diffrn 1.441
_exptl_crystal_density_method 'not measured'
_exptl_crystal_description needle
_exptl_crystal_F_000 3424
_exptl_crystal_recrystallization_method 'Re-crystallisation from solvent'
_exptl_crystal_size_max 0.2
_exptl_crystal_size_mid 0.04
_exptl_crystal_size_min 0.04
_refine_diff_density_max 0.515
_refine_diff_density_min -0.492
_refine_diff_density_rms 0.087
_refine_ls_extinction_method none
_refine_ls_goodness_of_fit_ref 0.937
_refine_ls_hydrogen_treatment constr
_refine_ls_matrix_type full
_refine_ls_number_parameters 1006
_refine_ls_number_reflns 11750
_refine_ls_number_restraints 65
_refine_ls_restrained_S_all 0.935
_refine_ls_R_factor_all 0.1188
_refine_ls_R_factor_gt 0.0664
_refine_ls_shift/su_max 0.002
_refine_ls_shift/su_mean 0.000
_refine_ls_structure_factor_coef Fsqd
_refine_ls_weighting_details 'w=1/[\s^2^(Fo^2^)+(0.0514P)^2^] where P=(Fo^2^+2Fc^2^)/3'
_refine_ls_weighting_scheme calc
_refine_ls_wR_factor_gt 0.1444
_refine_ls_wR_factor_ref 0.1636
_reflns_Friedel_coverage 0.000
_reflns_number_gt 6870
_reflns_number_total 11750
_reflns_threshold_expression 'I > 2\s(I)'
_cod_data_source_file c6dt01824f2.cif
_cod_data_source_block shelx
_cod_depositor_comments 'Adding full bibliography for 7039769.cif.'
_cod_original_cell_volume 7583.6(4)
_cod_database_code 7039769
_shelx_shelxl_version_number 2014/7
_shelx_space_group_comment
;
The symmetry employed for this shelxl refinement is uniquely defined
by the following loop, which should always be used as a source of
symmetry information in preference to the above space-group names.
They are only intended as comments.
;
_solvent_exptl_crystal_recrystallization_method dichlrormethane

loop_
_space_group_symop_operation_xyz
'x, y, z'
'-x+1/2, y+1/2, -z+1/2'
'-x, -y, -z'
'x-1/2, -y-1/2, z-1/2'

loop_
_atom_site_label
_atom_site_type_symbol
_atom_site_fract_x
_atom_site_fract_y
_atom_site_fract_z
_atom_site_U_iso_or_equiv
_atom_site_adp_type
_atom_site_occupancy
_atom_site_site_symmetry_order
_atom_site_calc_flag
_atom_site_refinement_flags_posn
_atom_site_refinement_flags_adp
_atom_site_refinement_flags_occupancy
_atom_site_disorder_assembly
_atom_site_disorder_group
Co1 Co 0.70838(5) 0.43707(5) 0.02270(3) 0.0302(2) Uani 1 1 d . . . . .
S1 S 0.60357(8) 0.41964(8) -0.05042(6) 0.0338(3) Uani 1 1 d . . . . .
S2 S 0.71728(8) 0.31409(8) 0.04256(6) 0.0380(4) Uani 1 1 d . . . . .
S3 S 0.68861(7) 0.56058(8) 0.01089(5) 0.0311(3) Uani 1 1 d . . . . .
S4 S 0.79033(8) 0.45721(8) 0.11619(6) 0.0347(3) Uani 1 1 d . . . . .
O1 O 0.5638(3) 0.1642(3) -0.0520(2) 0.0441(19) Uani 0.854(14) 1 d . . P A 3
O1B O 0.5943(19) 0.160(2) -0.082(2) 0.065(14) Uani 0.146(14) 1 d . . P A 4
O2 O 0.8435(2) 0.6683(2) 0.18702(17) 0.0431(10) Uani 1 1 d . . . . .
N1 N 0.4696(3) 0.1675(3) -0.1427(2) 0.0545(15) Uani 1 1 d . . . . .
N2 N 0.4871(3) 0.3272(3) -0.1485(2) 0.0418(12) Uani 1 1 d . . . . .
N3 N 0.7898(3) 0.7826(3) 0.16843(19) 0.0419(13) Uani 1 1 d . . . . .
N4 N 0.6792(3) 0.7222(3) 0.06166(19) 0.0369(12) Uani 1 1 d . . . . .
C1 C 0.5952(3) 0.3210(3) -0.0567(2) 0.0331(13) Uani 1 1 d . . . . .
C2 C 0.6449(3) 0.2743(3) -0.0153(2) 0.0356(14) Uani 1 1 d . . . . .
C3 C 0.6388(3) 0.1881(3) -0.0186(2) 0.0397(14) Uani 1 1 d D U . . .
C4 C 0.5220(3) 0.2054(4) -0.1024(3) 0.0474(16) Uani 1 1 d . . . . .
C5 C 0.4217(3) 0.2110(4) -0.1889(3) 0.0445(15) Uani 1 1 d . . . . .
C6 C 0.3630(4) 0.1740(4) -0.2342(3) 0.0570(19) Uani 1 1 d . . . . .
H6 H 0.3577 0.1200 -0.2325 0.068 Uiso 1 1 calc R U . . .
C7 C 0.3146(4) 0.2149(4) -0.2802(3) 0.0552(19) Uani 1 1 d . . . . .
H7 H 0.2747 0.1898 -0.3101 0.066 Uiso 1 1 calc R U . . .
C8 C 0.3227(4) 0.2931(5) -0.2839(3) 0.069(2) Uani 1 1 d . . . . .
H8 H 0.2885 0.3213 -0.3167 0.083 Uiso 1 1 calc R U . . .
C9 C 0.3795(4) 0.3301(4) -0.2411(3) 0.065(2) Uani 1 1 d . . . . .
H9 H 0.3851 0.3837 -0.2448 0.078 Uiso 1 1 calc R U . . .
C10 C 0.4296(3) 0.2896(4) -0.1917(2) 0.0412(15) Uani 1 1 d . . . . .
C11 C 0.5327(3) 0.2861(3) -0.1046(2) 0.0353(14) Uani 1 1 d . . . . .
C12 C 0.6565(6) 0.1509(5) 0.0445(4) 0.054(3) Uani 0.854(14) 1 d . . P A 3
H12A H 0.6283 0.1750 0.0658 0.081 Uiso 0.854(14) 1 calc R U P A 3
H12B H 0.7075 0.1575 0.0695 0.081 Uiso 0.854(14) 1 calc R U P A 3
H12C H 0.6452 0.0961 0.0390 0.081 Uiso 0.854(14) 1 calc R U P A 3
C13 C 0.6831(5) 0.1553(5) -0.0526(5) 0.054(3) Uani 0.854(14) 1 d D . P A 3
H13A H 0.6749 0.1000 -0.0579 0.081 Uiso 0.854(14) 1 calc R U P A 3
H13B H 0.7338 0.1650 -0.0283 0.081 Uiso 0.854(14) 1 calc R U P A 3
H13C H 0.6694 0.1797 -0.0935 0.081 Uiso 0.854(14) 1 calc R U P A 3
C12B C 0.607(4) 0.162(3) 0.025(3) 0.072(18) Uani 0.146(14) 1 d . U P A 4
H12D H 0.6326 0.1855 0.0655 0.109 Uiso 0.146(14) 1 calc R U P A 4
H12E H 0.6117 0.1060 0.0287 0.109 Uiso 0.146(14) 1 calc R U P A 4
H12F H 0.5569 0.1763 0.0094 0.109 Uiso 0.146(14) 1 calc R U P A 4
C13B C 0.7088(17) 0.147(3) -0.010(3) 0.053(12) Uani 0.146(14) 1 d D U P A 4
H13D H 0.6985 0.0939 -0.0249 0.079 Uiso 0.146(14) 1 calc R U P A 4
H13E H 0.7397 0.1464 0.0343 0.079 Uiso 0.146(14) 1 calc R U P A 4
H13F H 0.7330 0.1734 -0.0335 0.079 Uiso 0.146(14) 1 calc R U P A 4
C14 C 0.7406(3) 0.5996(3) 0.0838(2) 0.0298(12) Uani 1 1 d . . . . .
C15 C 0.7865(3) 0.5540(3) 0.1282(2) 0.0317(13) Uani 1 1 d . . . . .
C16 C 0.8329(3) 0.5858(3) 0.1916(2) 0.0371(14) Uani 1 1 d . . . . .
C17 C 0.7875(3) 0.7123(3) 0.1517(2) 0.0357(14) Uani 1 1 d . . . . .
C18 C 0.7340(3) 0.8274(3) 0.1314(2) 0.0388(14) Uani 1 1 d . . . . .
C19 C 0.7302(4) 0.9048(4) 0.1469(3) 0.0555(19) Uani 1 1 d . . . . .
H19 H 0.7667 0.9262 0.1822 0.067 Uiso 1 1 calc R U . . .
C20 C 0.6743(4) 0.9490(4) 0.1113(3) 0.060(2) Uani 1 1 d . . . . .
H20 H 0.6726 1.0012 0.1223 0.072 Uiso 1 1 calc R U . . .
C21 C 0.6199(4) 0.9200(4) 0.0596(3) 0.0474(17) Uani 1 1 d . . . . .
H21 H 0.5816 0.9521 0.0353 0.057 Uiso 1 1 calc R U . . .
C22 C 0.6214(3) 0.8447(4) 0.0435(3) 0.0463(16) Uani 1 1 d . . . . .
H22 H 0.5839 0.8244 0.0082 0.056 Uiso 1 1 calc R U . . .
C23 C 0.6787(3) 0.7973(3) 0.0793(2) 0.0361(14) Uani 1 1 d . . . . .
C24 C 0.7333(3) 0.6793(3) 0.0977(2) 0.0317(13) Uani 1 1 d . . . . .
C25 C 0.7976(4) 0.5734(4) 0.2379(2) 0.0539(18) Uani 1 1 d . . . . .
H25A H 0.8278 0.5950 0.2782 0.081 Uiso 1 1 calc R U . . .
H25B H 0.7912 0.5184 0.2424 0.081 Uiso 1 1 calc R U . . .
H25C H 0.7510 0.5989 0.2229 0.081 Uiso 1 1 calc R U . . .
C26 C 0.9080(3) 0.5548(4) 0.2132(3) 0.0478(16) Uani 1 1 d . . . . .
H26A H 0.9276 0.5641 0.1811 0.072 Uiso 1 1 calc R U . . .
H26B H 0.9074 0.4996 0.2208 0.072 Uiso 1 1 calc R U . . .
H26C H 0.9378 0.5806 0.2518 0.072 Uiso 1 1 calc R U . . .
Co2 Co 0.76446(5) 0.55847(5) -0.04534(4) 0.0316(2) Uani 1 1 d . . . . .
S5 S 0.79069(7) 0.43683(8) -0.02771(5) 0.0314(3) Uani 1 1 d . . . . .
S6 S 0.68313(8) 0.52909(8) -0.13737(6) 0.0368(3) Uani 1 1 d . . . . .
S7 S 0.86816(8) 0.58136(8) 0.02625(6) 0.0353(3) Uani 1 1 d . . . . .
S8 S 0.75054(8) 0.68092(8) -0.06938(6) 0.0419(4) Uani 1 1 d . . . . .
O3 O 0.6567(2) 0.3141(2) -0.20353(16) 0.0424(10) Uani 1 1 d . . . . .
O4 O 0.8679(2) 0.8386(2) 0.05063(18) 0.0490(11) Uani 1 1 d . . . . .
N5 N 0.7253(3) 0.2086(3) -0.1812(2) 0.0414(12) Uani 1 1 d . . . . .
N6 N 0.8228(3) 0.2809(3) -0.07319(19) 0.0347(11) Uani 1 1 d . . . . .
N7 N 0.9732(3) 0.8383(3) 0.1305(2) 0.0442(13) Uani 1 1 d . . . . .
N8 N 0.9847(3) 0.6781(3) 0.1181(2) 0.0434(13) Uani 1 1 d . . . . .
C27 C 0.7462(3) 0.3928(3) -0.1000(2) 0.0307(13) Uani 1 1 d . . . . .
C28 C 0.6975(3) 0.4333(3) -0.1459(2) 0.0347(14) Uani 1 1 d . . . . .
C29 C 0.6566(3) 0.3968(3) -0.2094(2) 0.0374(14) Uani 1 1 d . . . . .
C30 C 0.7166(3) 0.2776(3) -0.1660(2) 0.0363(14) Uani 1 1 d . . . . .
C31 C 0.7840(3) 0.1710(3) -0.1416(2) 0.0416(15) Uani 1 1 d . . . . .
C32 C 0.7964(4) 0.0948(4) -0.1536(3) 0.0500(17) Uani 1 1 d . . . . .
H32 H 0.7627 0.0688 -0.1882 0.060 Uiso 1 1 calc R U . . .
C33 C 0.8565(4) 0.0579(4) -0.1161(3) 0.060(2) Uani 1 1 d . . . . .
H33 H 0.8643 0.0063 -0.1248 0.072 Uiso 1 1 calc R U . . .
C34 C 0.9061(4) 0.0945(4) -0.0656(3) 0.0527(18) Uani 1 1 d . . . . .
H34 H 0.9479 0.0678 -0.0403 0.063 Uiso 1 1 calc R U . . .
C35 C 0.8961(3) 0.1684(4) -0.0512(3) 0.0464(16) Uani 1 1 d . . . . .
H35 H 0.9305 0.1932 -0.0163 0.056 Uiso 1 1 calc R U . . .
C36 C 0.8337(3) 0.2072(3) -0.0892(2) 0.0350(13) Uani 1 1 d . . . . .
C37 C 0.7645(3) 0.3159(3) -0.1113(2) 0.0325(13) Uani 1 1 d . . . . .
C38 C 0.5781(3) 0.4174(4) -0.2341(3) 0.0502(17) Uani 1 1 d . . . . .
H38A H 0.5526 0.3870 -0.2714 0.075 Uiso 1 1 calc R U . . .
H38B H 0.5724 0.4720 -0.2446 0.075 Uiso 1 1 calc R U . . .
H38C H 0.5584 0.4065 -0.2023 0.075 Uiso 1 1 calc R U . . .
C39 C 0.6938(4) 0.4155(4) -0.2533(3) 0.061(2) Uani 1 1 d . . . . .
H39A H 0.7435 0.3980 -0.2352 0.091 Uiso 1 1 calc R U . . .
H39B H 0.6928 0.4710 -0.2600 0.091 Uiso 1 1 calc R U . . .
H39C H 0.6693 0.3897 -0.2932 0.091 Uiso 1 1 calc R U . . .
C40 C 0.8716(3) 0.6801(3) 0.0313(2) 0.0352(13) Uani 1 1 d . . . . .
C41 C 0.8202(3) 0.7242(3) -0.0116(2) 0.0371(14) Uani 1 1 d . . . . .
C42 C 0.8284(3) 0.8104(3) -0.0129(3) 0.0396(14) Uani 1 1 d . . . . .
C43 C 0.9256(3) 0.7993(4) 0.0874(3) 0.0407(14) Uani 1 1 d . . . . .
C44 C 1.0309(3) 0.7988(4) 0.1705(3) 0.0425(15) Uani 1 1 d . . . . .
C45 C 1.0864(3) 0.8364(4) 0.2181(3) 0.0499(17) Uani 1 1 d . . . . .
H45 H 1.0844 0.8905 0.2219 0.060 Uiso 1 1 calc R U . . .
C46 C 1.1417(4) 0.7980(4) 0.2580(3) 0.0581(19) Uani 1 1 d . . . . .
H46 H 1.1780 0.8249 0.2901 0.070 Uiso 1 1 calc R U . . .
C47 C 1.1470(4) 0.7190(4) 0.2532(3) 0.0592(19) Uani 1 1 d . . . . .
H47 H 1.1866 0.6923 0.2820 0.071 Uiso 1 1 calc R U . . .
C48 C 1.0946(4) 0.6793(4) 0.2067(3) 0.0573(18) Uani 1 1 d . . . . .
H48 H 1.0982 0.6254 0.2032 0.069 Uiso 1 1 calc R U . . .
C49 C 1.0352(4) 0.7193(4) 0.1641(3) 0.0457(16) Uani 1 1 d . . . . .
C50 C 0.9300(3) 0.7181(3) 0.0804(2) 0.0377(14) Uani 1 1 d . . . . .
C51 C 0.7595(4) 0.8530(4) -0.0333(3) 0.0554(18) Uani 1 1 d . . . . .
H51A H 0.7335 0.8388 -0.0067 0.083 Uiso 1 1 calc R U . . .
H51B H 0.7306 0.8401 -0.0766 0.083 Uiso 1 1 calc R U . . .
H51C H 0.7690 0.9082 -0.0298 0.083 Uiso 1 1 calc R U . . .
C52 C 0.8732(4) 0.8314(4) -0.0512(3) 0.0578(19) Uani 1 1 d . . . . .
H52A H 0.8762 0.8872 -0.0536 0.087 Uiso 1 1 calc R U . . .
H52B H 0.8507 0.8102 -0.0932 0.087 Uiso 1 1 calc R U . . .
H52C H 0.9213 0.8100 -0.0312 0.087 Uiso 1 1 calc R U . . .
N9 N 0.5440(3) 0.3799(3) 0.1483(2) 0.0379(12) Uani 1 1 d . . . . .
C53 C 0.5175(3) 0.4275(4) 0.1908(2) 0.0440(16) Uani 1 1 d . . . . .
H53A H 0.5010 0.4779 0.1709 0.053 Uiso 1 1 calc R U . . .
H53B H 0.4756 0.4014 0.1942 0.053 Uiso 1 1 calc R U . . .
C54 C 0.5722(4) 0.4410(4) 0.2558(3) 0.060(2) Uani 1 1 d . . . . .
H54A H 0.5887 0.3917 0.2763 0.089 Uiso 1 1 calc R U . . .
H54B H 0.5504 0.4708 0.2799 0.089 Uiso 1 1 calc R U . . .
H54C H 0.6128 0.4694 0.2533 0.089 Uiso 1 1 calc R U . . .
C55 C 0.6057(3) 0.4211(4) 0.1402(3) 0.0537(18) Uani 1 1 d . . . . .
H55A H 0.6453 0.4247 0.1814 0.064 Uiso 1 1 calc R U . . .
H55B H 0.6228 0.3894 0.1132 0.064 Uiso 1 1 calc R U . . .
C56 C 0.5902(4) 0.5000(4) 0.1129(3) 0.063(2) Uani 1 1 d . . . . .
H56A H 0.5535 0.4972 0.0708 0.095 Uiso 1 1 calc R U . . .
H56B H 0.6339 0.5222 0.1111 0.095 Uiso 1 1 calc R U . . .
H56C H 0.5731 0.5323 0.1389 0.095 Uiso 1 1 calc R U . . .
C57 C 0.5709(4) 0.3042(4) 0.1766(3) 0.0555(19) Uani 1 1 d . . . . .
H57A H 0.6113 0.3124 0.2166 0.067 Uiso 1 1 calc R U . . .
H57B H 0.5894 0.2760 0.1488 0.067 Uiso 1 1 calc R U . . .
C58 C 0.5151(5) 0.2544(4) 0.1883(3) 0.075(2) Uani 1 1 d . . . . .
H58A H 0.4989 0.2799 0.2182 0.112 Uiso 1 1 calc R U . . .
H58B H 0.5363 0.2047 0.2051 0.112 Uiso 1 1 calc R U . . .
H58C H 0.4744 0.2464 0.1490 0.112 Uiso 1 1 calc R U . . .
C59 C 0.4809(3) 0.3748(4) 0.0877(2) 0.0472(16) Uani 1 1 d . . . . .
H59A H 0.4658 0.4273 0.0722 0.057 Uiso 1 1 calc R U . . .
H59B H 0.4408 0.3503 0.0953 0.057 Uiso 1 1 calc R U . . .
C60 C 0.4951(4) 0.3299(4) 0.0374(3) 0.061(2) Uani 1 1 d . . . . .
H60A H 0.5345 0.3539 0.0290 0.091 Uiso 1 1 calc R U . . .
H60B H 0.4521 0.3298 -0.0008 0.091 Uiso 1 1 calc R U . . .
H60C H 0.5081 0.2771 0.0514 0.091 Uiso 1 1 calc R U . . .
N10 N 1.0221(3) 0.3711(3) 0.1337(2) 0.0479(13) Uani 1 1 d . U . . .
C61 C 0.9791(4) 0.4213(5) 0.0822(3) 0.052(2) Uani 0.795(6) 1 d . . P B 1
H61A H 0.9995 0.4736 0.0909 0.063 Uiso 0.795(6) 1 calc R U P B 1
H61B H 0.9302 0.4239 0.0822 0.063 Uiso 0.795(6) 1 calc R U P B 1
C62 C 0.9735(7) 0.3987(8) 0.0169(5) 0.064(3) Uani 0.795(6) 1 d . . P B 1
H62A H 1.0215 0.3923 0.0166 0.096 Uiso 0.795(6) 1 calc R U P B 1
H62B H 0.9482 0.4389 -0.0127 0.096 Uiso 0.795(6) 1 calc R U P B 1
H62C H 0.9471 0.3504 0.0049 0.096 Uiso 0.795(6) 1 calc R U P B 1
C63 C 0.9958(5) 0.2866(5) 0.1207(4) 0.059(3) Uani 0.795(6) 1 d D . P B 1
H63A H 1.0075 0.2665 0.0858 0.071 Uiso 0.795(6) 1 calc R U P B 1
H63B H 1.0220 0.2552 0.1579 0.071 Uiso 0.795(6) 1 calc R U P B 1
C64 C 0.9145(7) 0.2778(6) 0.1046(5) 0.064(4) Uani 0.795(6) 1 d D . P B 1
H64A H 0.9019 0.3013 0.1374 0.096 Uiso 0.795(6) 1 calc R U P B 1
H64B H 0.9020 0.2233 0.1012 0.096 Uiso 0.795(6) 1 calc R U P B 1
H64C H 0.8881 0.3032 0.0648 0.096 Uiso 0.795(6) 1 calc R U P B 1
C65 C 1.0094(4) 0.3967(6) 0.1913(4) 0.056(3) Uani 0.795(6) 1 d . . P B 1
H65A H 1.0239 0.4511 0.1993 0.068 Uiso 0.795(6) 1 calc R U P B 1
H65B H 0.9575 0.3940 0.1821 0.068 Uiso 0.795(6) 1 calc R U P B 1
C66 C 1.0479(8) 0.3517(9) 0.2500(5) 0.068(4) Uani 0.795(6) 1 d . . P B 1
H66A H 1.0278 0.3000 0.2457 0.102 Uiso 0.795(6) 1 calc R U P B 1
H66B H 1.0422 0.3775 0.2854 0.102 Uiso 0.795(6) 1 calc R U P B 1
H66C H 1.0988 0.3484 0.2571 0.102 Uiso 0.795(6) 1 calc R U P B 1
C67 C 1.1000(4) 0.3684(6) 0.1452(4) 0.058(3) Uani 0.795(6) 1 d . . P B 1
H67A H 1.1060 0.3495 0.1072 0.069 Uiso 0.795(6) 1 calc R U P B 1
H67B H 1.1237 0.3313 0.1791 0.069 Uiso 0.795(6) 1 calc R U P B 1
C68 C 1.1364(5) 0.4447(6) 0.1627(5) 0.072(3) Uani 0.795(6) 1 d . . P B 1
H68A H 1.1032 0.4854 0.1405 0.108 Uiso 0.795(6) 1 calc R U P B 1
H68B H 1.1785 0.4459 0.1515 0.108 Uiso 0.795(6) 1 calc R U P B 1
H68C H 1.1512 0.4525 0.2077 0.108 Uiso 0.795(6) 1 calc R U P B 1
C61B C 1.0375(16) 0.3446(19) 0.0775(13) 0.047(6) Uani 0.205(6) 1 d . U P B 2
H61C H 1.0863 0.3617 0.0834 0.056 Uiso 0.205(6) 1 calc R U P B 2
H61D H 1.0380 0.2878 0.0778 0.056 Uiso 0.205(6) 1 calc R U P B 2
C62B C 0.991(3) 0.368(3) 0.018(2) 0.066(16) Uani 0.205(6) 1 d . U P B 2
H62D H 0.9484 0.3363 0.0038 0.099 Uiso 0.205(6) 1 calc R U P B 2
H62E H 1.0157 0.3635 -0.0113 0.099 Uiso 0.205(6) 1 calc R U P B 2
H62F H 0.9778 0.4220 0.0196 0.099 Uiso 0.205(6) 1 calc R U P B 2
C63B C 0.9485(17) 0.3698(19) 0.1295(14) 0.051(6) Uani 0.205(6) 1 d D U P B 2
H63C H 0.9159 0.3907 0.0891 0.062 Uiso 0.205(6) 1 calc R U P B 2
H63D H 0.9431 0.4002 0.1635 0.062 Uiso 0.205(6) 1 calc R U P B 2
C64B C 0.932(3) 0.283(2) 0.136(2) 0.076(14) Uani 0.205(6) 1 d D U P B 2
H64D H 0.8857 0.2783 0.1392 0.114 Uiso 0.205(6) 1 calc R U P B 2
H64E H 0.9695 0.2618 0.1729 0.114 Uiso 0.205(6) 1 calc R U P B 2
H64F H 0.9317 0.2554 0.0988 0.114 Uiso 0.205(6) 1 calc R U P B 2
C65B C 1.0773(19) 0.354(2) 0.1914(15) 0.065(7) Uani 0.205(6) 1 d . U P B 2
H65C H 1.1227 0.3725 0.1892 0.079 Uiso 0.205(6) 1 calc R U P B 2
H65D H 1.0808 0.2979 0.1956 0.079 Uiso 0.205(6) 1 calc R U P B 2
C66B C 1.073(4) 0.388(4) 0.254(3) 0.12(4) Uani 0.205(6) 1 d . U P B 2
H66D H 1.1071 0.4298 0.2691 0.184 Uiso 0.205(6) 1 calc R U P B 2
H66E H 1.0840 0.3472 0.2850 0.184 Uiso 0.205(6) 1 calc R U P B 2
H66F H 1.0244 0.4069 0.2449 0.184 Uiso 0.205(6) 1 calc R U P B 2
C67B C 1.0354(17) 0.4688(18) 0.1302(14) 0.048(6) Uani 0.205(6) 1 d . U P B 2
H67C H 0.9962 0.4879 0.0926 0.058 Uiso 0.205(6) 1 calc R U P B 2
H67D H 1.0282 0.4919 0.1664 0.058 Uiso 0.205(6) 1 calc R U P B 2
C68B C 1.104(2) 0.503(2) 0.129(2) 0.072(12) Uani 0.205(6) 1 d . U P B 2
H68D H 1.1168 0.4757 0.0977 0.108 Uiso 0.205(6) 1 calc R U P B 2
H68E H 1.1419 0.4967 0.1699 0.108 Uiso 0.205(6) 1 calc R U P B 2
H68F H 1.0964 0.5570 0.1182 0.108 Uiso 0.205(6) 1 calc R U P B 2
C69 C 0.9089(5) 0.0177(5) 0.0768(4) 0.089(3) Uani 1 1 d . . . . .
H69A H 0.9198 -0.0341 0.0953 0.107 Uiso 1 1 calc R U . . .
H69B H 0.8881 0.0119 0.0310 0.107 Uiso 1 1 calc R U . . .
Cl1 Cl 0.98700(12) 0.06960(14) 0.09754(9) 0.0882(7) Uani 1 1 d . . . . .
Cl2 Cl 0.8465(2) 0.0612(2) 0.10116(18) 0.1590(15) Uani 1 1 d . . . . .
C70 C 0.4596(7) 0.0147(5) 0.1097(4) 0.118(4) Uani 1 1 d . . . . .
H70A H 0.4867 -0.0309 0.1314 0.141 Uiso 1 1 calc R U . . .
H70B H 0.4260 -0.0021 0.0682 0.141 Uiso 1 1 calc R U . . .
Cl3 Cl 0.51801(11) 0.07822(12) 0.09934(9) 0.0772(6) Uani 1 1 d . . . . .
Cl4 Cl 0.41042(14) 0.0489(2) 0.15149(14) 0.1265(11) Uani 1 1 d . . . . .

loop_
_atom_site_aniso_label
_atom_site_aniso_U_11
_atom_site_aniso_U_22
_atom_site_aniso_U_33
_atom_site_aniso_U_23
_atom_site_aniso_U_13
_atom_site_aniso_U_12
Co1 0.0336(5) 0.0247(5) 0.0269(4) -0.0009(3) 0.0052(4) -0.0012(5)
S1 0.0333(8) 0.0256(7) 0.0342(7) -0.0025(5) 0.0033(6) -0.0019(7)
S2 0.0421(8) 0.0289(8) 0.0327(7) 0.0038(6) 0.0024(6) -0.0024(7)
S3 0.0319(7) 0.0271(7) 0.0262(6) -0.0008(5) 0.0019(5) 0.0005(7)
S4 0.0400(8) 0.0247(7) 0.0297(6) 0.0010(5) 0.0021(6) 0.0033(7)
O1 0.046(4) 0.026(3) 0.052(3) 0.005(2) 0.009(3) -0.008(3)
O1B 0.04(2) 0.05(2) 0.08(3) -0.019(19) 0.001(19) 0.020(19)
O2 0.036(2) 0.033(2) 0.044(2) -0.0051(18) -0.0035(18) 0.002(2)
N1 0.054(3) 0.038(3) 0.054(3) -0.005(2) 0.001(3) -0.009(3)
N2 0.037(3) 0.041(3) 0.037(3) -0.006(2) 0.002(2) -0.006(3)
N3 0.048(3) 0.032(3) 0.032(2) -0.005(2) 0.000(2) 0.002(3)
N4 0.039(3) 0.029(3) 0.034(2) -0.008(2) 0.005(2) 0.002(3)
C1 0.042(3) 0.026(3) 0.030(3) 0.001(2) 0.012(2) 0.004(3)
C2 0.039(3) 0.031(3) 0.033(3) -0.003(2) 0.009(3) -0.010(3)
C3 0.044(4) 0.027(3) 0.043(3) -0.001(2) 0.010(3) -0.007(3)
C4 0.046(4) 0.040(4) 0.048(3) 0.002(3) 0.008(3) -0.006(4)
C5 0.034(3) 0.052(4) 0.046(3) -0.007(3) 0.014(3) -0.002(4)
C6 0.061(4) 0.058(5) 0.045(4) -0.019(3) 0.012(3) -0.021(4)
C7 0.044(4) 0.067(5) 0.046(4) -0.019(3) 0.007(3) -0.014(4)
C8 0.054(5) 0.063(5) 0.063(4) -0.015(4) -0.010(4) 0.002(5)
C9 0.055(4) 0.053(5) 0.062(4) -0.012(4) -0.007(4) 0.002(4)
C10 0.035(3) 0.045(4) 0.038(3) -0.013(3) 0.007(3) -0.001(3)
C11 0.042(4) 0.030(3) 0.035(3) -0.010(2) 0.015(3) -0.004(3)
C12 0.065(6) 0.039(5) 0.053(5) 0.011(4) 0.017(4) -0.004(5)
C13 0.067(6) 0.032(5) 0.074(7) -0.010(4) 0.038(5) -0.014(5)
C12B 0.10(3) 0.04(3) 0.11(3) 0.04(3) 0.07(3) 0.04(3)
C13B 0.052(13) 0.05(3) 0.05(3) 0.01(2) 0.020(15) 0.005(16)
C14 0.024(3) 0.030(3) 0.032(3) -0.005(2) 0.007(2) 0.000(3)
C15 0.026(3) 0.031(3) 0.034(3) -0.004(2) 0.006(2) 0.004(3)
C16 0.043(4) 0.022(3) 0.036(3) -0.003(2) 0.002(3) -0.001(3)
C17 0.032(3) 0.032(3) 0.036(3) -0.003(2) 0.005(3) 0.000(3)
C18 0.040(3) 0.035(3) 0.035(3) 0.000(2) 0.007(3) 0.006(3)
C19 0.066(5) 0.036(4) 0.045(4) -0.011(3) -0.002(3) 0.001(4)
C20 0.076(5) 0.039(4) 0.050(4) -0.005(3) 0.007(4) 0.019(4)
C21 0.058(4) 0.037(4) 0.036(3) 0.006(3) 0.005(3) 0.020(4)
C22 0.047(4) 0.043(4) 0.037(3) 0.000(3) 0.003(3) 0.014(3)
C23 0.040(3) 0.031(3) 0.034(3) -0.005(2) 0.011(3) 0.000(3)
C24 0.023(3) 0.032(3) 0.036(3) -0.004(2) 0.007(2) 0.004(3)
C25 0.071(5) 0.051(4) 0.031(3) 0.001(3) 0.010(3) 0.009(4)
C26 0.043(4) 0.034(4) 0.051(3) -0.010(3) 0.001(3) 0.005(3)
Co2 0.0344(5) 0.0250(5) 0.0299(4) 0.0017(4) 0.0059(4) -0.0002(5)
S5 0.0343(7) 0.0253(7) 0.0286(6) 0.0004(5) 0.0048(6) 0.0003(7)
S6 0.0424(8) 0.0280(8) 0.0321(7) 0.0027(5) 0.0050(6) 0.0026(7)
S7 0.0349(8) 0.0255(7) 0.0404(7) 0.0007(6) 0.0082(6) -0.0021(7)
S8 0.0493(9) 0.0283(8) 0.0374(7) 0.0057(6) 0.0043(6) -0.0006(8)
O3 0.042(2) 0.031(2) 0.038(2) -0.0001(17) -0.0028(18) 0.001(2)
O4 0.058(3) 0.031(2) 0.050(2) -0.0032(19) 0.011(2) 0.001(2)
N5 0.045(3) 0.039(3) 0.034(2) -0.004(2) 0.008(2) 0.003(3)
N6 0.039(3) 0.027(3) 0.037(2) -0.002(2) 0.013(2) 0.000(2)
N7 0.048(3) 0.036(3) 0.046(3) -0.006(2) 0.015(3) -0.005(3)
N8 0.042(3) 0.038(3) 0.042(3) -0.004(2) 0.006(2) -0.003(3)
C27 0.027(3) 0.029(3) 0.030(3) -0.005(2) 0.004(2) -0.006(3)
C28 0.047(3) 0.025(3) 0.026(3) 0.003(2) 0.007(3) -0.005(3)
C29 0.046(4) 0.029(3) 0.031(3) -0.002(2) 0.007(3) -0.001(3)
C30 0.048(4) 0.027(3) 0.029(3) -0.002(2) 0.009(3) 0.001(3)
C31 0.055(4) 0.033(4) 0.033(3) -0.002(2) 0.012(3) 0.002(3)
C32 0.062(4) 0.039(4) 0.043(3) -0.006(3) 0.013(3) 0.001(4)
C33 0.090(6) 0.042(4) 0.046(4) -0.003(3) 0.024(4) 0.014(4)
C34 0.062(5) 0.050(4) 0.041(3) 0.004(3) 0.013(3) 0.022(4)
C35 0.051(4) 0.049(4) 0.036(3) -0.005(3) 0.013(3) 0.000(4)
C36 0.035(3) 0.037(3) 0.034(3) 0.002(2) 0.014(3) 0.004(3)
C37 0.035(3) 0.034(3) 0.029(3) -0.002(2) 0.011(2) -0.008(3)
C38 0.049(4) 0.042(4) 0.041(3) -0.004(3) -0.005(3) 0.009(4)
C39 0.089(6) 0.051(4) 0.043(3) -0.001(3) 0.027(4) -0.005(4)
C40 0.037(3) 0.025(3) 0.044(3) -0.001(2) 0.015(3) -0.003(3)
C41 0.043(4) 0.028(3) 0.039(3) 0.007(2) 0.014(3) -0.002(3)
C42 0.047(4) 0.024(3) 0.047(3) 0.001(2) 0.016(3) 0.005(3)
C43 0.045(4) 0.036(4) 0.039(3) 0.000(3) 0.013(3) 0.000(3)
C44 0.049(4) 0.040(4) 0.040(3) -0.011(3) 0.019(3) -0.010(3)
C45 0.057(4) 0.050(4) 0.041(3) -0.014(3) 0.016(3) -0.006(4)
C46 0.054(4) 0.067(5) 0.042(4) -0.023(3) 0.005(3) -0.017(4)
C47 0.050(4) 0.062(5) 0.052(4) -0.009(3) 0.003(3) 0.001(4)
C48 0.053(4) 0.048(4) 0.060(4) -0.003(3) 0.008(3) 0.010(4)
C49 0.050(4) 0.041(4) 0.044(3) -0.008(3) 0.015(3) -0.008(4)
C50 0.038(3) 0.033(3) 0.042(3) 0.004(3) 0.014(3) -0.001(3)
C51 0.061(5) 0.036(4) 0.068(4) 0.005(3) 0.023(4) 0.010(4)
C52 0.078(5) 0.037(4) 0.066(4) 0.009(3) 0.036(4) -0.005(4)
N9 0.031(3) 0.040(3) 0.042(3) 0.004(2) 0.013(2) 0.006(3)
C53 0.041(4) 0.049(4) 0.045(3) 0.004(3) 0.020(3) 0.012(3)
C54 0.065(5) 0.063(5) 0.043(3) -0.005(3) 0.011(3) 0.012(4)
C55 0.038(4) 0.067(5) 0.048(4) -0.012(3) 0.007(3) 0.004(4)
C56 0.063(5) 0.064(5) 0.069(4) -0.008(4) 0.033(4) -0.015(4)
C57 0.059(4) 0.053(5) 0.048(4) 0.005(3) 0.012(3) 0.024(4)
C58 0.113(7) 0.045(5) 0.079(5) 0.014(4) 0.050(5) 0.009(5)
C59 0.036(3) 0.059(4) 0.039(3) 0.006(3) 0.005(3) 0.003(4)
C60 0.055(4) 0.081(6) 0.044(4) -0.008(3) 0.015(3) -0.013(4)
N10 0.040(3) 0.052(3) 0.053(3) -0.006(2) 0.019(2) 0.009(3)
C61 0.034(4) 0.068(6) 0.048(4) 0.010(4) 0.007(4) -0.004(5)
C62 0.043(7) 0.096(11) 0.061(5) 0.006(6) 0.029(5) -0.011(7)
C63 0.070(7) 0.044(6) 0.072(6) -0.001(4) 0.035(5) 0.007(5)
C64 0.066(9) 0.050(6) 0.085(9) 0.000(6) 0.039(8) -0.012(6)
C65 0.034(5) 0.073(7) 0.058(5) -0.003(4) 0.013(4) 0.014(5)
C66 0.067(9) 0.084(10) 0.051(5) 0.007(5) 0.020(5) 0.003(7)
C67 0.045(5) 0.067(7) 0.063(5) -0.006(5) 0.023(4) 0.005(5)
C68 0.049(6) 0.086(8) 0.078(6) -0.018(6) 0.020(5) -0.016(6)
C61B 0.036(12) 0.048(13) 0.058(7) -0.014(8) 0.021(8) -0.003(10)
C62B 0.06(2) 0.09(4) 0.054(9) -0.015(10) 0.025(9) 0.04(2)
C63B 0.039(7) 0.067(13) 0.052(13) -0.011(10) 0.020(7) 0.004(7)
C64B 0.08(2) 0.072(14) 0.09(4) -0.015(15) 0.04(3) -0.009(12)
C65B 0.055(10) 0.076(16) 0.060(7) -0.005(7) 0.016(7) 0.016(10)
C66B 0.12(5) 0.18(8) 0.061(11) -0.014(17) 0.016(15) 0.09(5)
C67B 0.046(12) 0.050(8) 0.055(13) -0.012(7) 0.026(10) 0.010(7)
C68B 0.074(17) 0.054(15) 0.12(3) -0.053(16) 0.07(2) -0.007(13)
C69 0.120(8) 0.059(6) 0.087(6) 0.011(5) 0.037(6) 0.016(6)
Cl1 0.0834(14) 0.0924(17) 0.0603(11) -0.0136(10) -0.0052(10) 0.0193(14)
Cl2 0.146(3) 0.141(3) 0.219(4) 0.079(3) 0.102(3) 0.046(3)
C70 0.214(13) 0.061(6) 0.075(6) -0.018(5) 0.050(7) -0.037(8)
Cl3 0.0773(13) 0.0600(13) 0.0742(12) -0.0062(9) 0.0056(10) 0.0094(12)
Cl4 0.0751(16) 0.150(3) 0.139(2) 0.012(2) 0.0224(16) -0.008(2)

loop_
_atom_type_symbol
_atom_type_description
_atom_type_scat_dispersion_real
_atom_type_scat_dispersion_imag
_atom_type_scat_source
C C 0.0181 0.0091 'International Tables Vol C Tables 4.2.6.8 and 6.1.1.4'
H H 0.0000 0.0000 'International Tables Vol C Tables 4.2.6.8 and 6.1.1.4'
N N 0.0311 0.0180 'International Tables Vol C Tables 4.2.6.8 and 6.1.1.4'
O O 0.0492 0.0322 'International Tables Vol C Tables 4.2.6.8 and 6.1.1.4'
S S 0.3331 0.5567 'International Tables Vol C Tables 4.2.6.8 and 6.1.1.4'
Co Co -2.3653 3.6143 'International Tables Vol C Tables 4.2.6.8 and 6.1.1.4'
Cl Cl 0.3639 0.7018 'International Tables Vol C Tables 4.2.6.8 and 6.1.1.4'

loop_
_geom_angle_atom_site_label_1
_geom_angle_atom_site_label_2
_geom_angle_atom_site_label_3
_geom_angle
S1 Co1 S2 90.32(6)
S1 Co1 S3 87.82(6)
S2 Co1 S3 171.15(7)
S1 Co1 S4 159.60(7)
S2 Co1 S4 88.71(6)
S3 Co1 S4 90.01(6)
S1 Co1 S5 105.85(5)
S2 Co1 S5 94.87(6)
S3 Co1 S5 93.96(6)
S4 Co1 S5 94.53(6)
C1 S1 Co1 103.87(19)
C2 S2 Co1 104.7(2)
C14 S3 Co1 104.28(19)
C14 S3 Co2 105.07(19)
Co1 S3 Co2 85.86(6)
C15 S4 Co1 104.67(18)
C4 O1 C3 118.9(5)
C3 O1B C4 106(2)
C17 O2 C16 119.2(4)
C4 N1 C5 115.2(6)
C11 N2 C10 117.4(5)
C17 N3 C18 115.3(5)
C24 N4 C23 116.6(5)
C2 C1 C11 118.6(5)
C2 C1 S1 120.8(4)
C11 C1 S1 120.5(4)
C1 C2 C3 122.4(5)
C1 C2 S2 119.5(4)
C3 C2 S2 118.2(4)
C12B C3 O1B 109(3)
O1 C3 C13 108.2(5)
C12B C3 C2 109(2)
O1 C3 C2 110.8(5)
O1B C3 C2 113.0(16)
C13 C3 C2 110.6(5)
O1 C3 C12 102.0(5)
C13 C3 C12 111.8(6)
C2 C3 C12 113.1(5)
C12B C3 C13B 112(3)
O1B C3 C13B 99(2)
C2 C3 C13B 114(2)
N1 C4 O1 115.1(6)
N1 C4 C11 124.7(6)
O1 C4 C11 119.8(5)
N1 C4 O1B 111.9(13)
C11 C4 O1B 111.9(16)
N1 C5 C10 121.7(6)
N1 C5 C6 118.4(6)
C10 C5 C6 119.9(6)
C7 C6 C5 120.1(7)
C7 C6 H6 119.9
C5 C6 H6 119.9
C6 C7 C8 120.3(6)
C6 C7 H7 119.8
C8 C7 H7 119.8
C9 C8 C7 120.6(7)
C9 C8 H8 119.7
C7 C8 H8 119.7
C8 C9 C10 120.5(7)
C8 C9 H9 119.8
C10 C9 H9 119.8
N2 C10 C5 121.1(6)
N2 C10 C9 120.3(6)
C5 C10 C9 118.5(6)
N2 C11 C4 119.9(5)
N2 C11 C1 121.2(5)
C4 C11 C1 118.9(5)
C3 C12 H12A 109.5
C3 C12 H12B 109.5
H12A C12 H12B 109.5
C3 C12 H12C 109.5
H12A C12 H12C 109.5
H12B C12 H12C 109.5
C3 C13 H13A 109.5
C3 C13 H13B 109.5
H13A C13 H13B 109.5
C3 C13 H13C 109.5
H13A C13 H13C 109.5
H13B C13 H13C 109.5
C3 C12B H12D 109.5
C3 C12B H12E 109.5
H12D C12B H12E 109.5
C3 C12B H12F 109.5
H12D C12B H12F 109.5
H12E C12B H12F 109.5
C3 C13B H13D 109.5
C3 C13B H13E 109.5
H13D C13B H13E 109.5
C3 C13B H13F 109.5
H13D C13B H13F 109.5
H13E C13B H13F 109.5
C15 C14 C24 119.5(5)
C15 C14 S3 119.6(4)
C24 C14 S3 120.8(4)
C14 C15 C16 121.2(5)
C14 C15 S4 120.9(4)
C16 C15 S4 117.8(4)
O2 C16 C26 102.7(5)
O2 C16 C25 108.2(5)
C26 C16 C25 113.5(5)
O2 C16 C15 110.0(4)
C26 C16 C15 111.6(5)
C25 C16 C15 110.5(5)
N3 C17 O2 115.6(5)
N3 C17 C24 125.2(6)
O2 C17 C24 119.2(5)
N3 C18 C23 121.6(5)
N3 C18 C19 119.8(5)
C23 C18 C19 118.5(6)
C20 C19 C18 120.2(6)
C20 C19 H19 119.9
C18 C19 H19 119.9
C19 C20 C21 121.7(6)
C19 C20 H20 119.2
C21 C20 H20 119.2
C22 C21 C20 119.8(6)
C22 C21 H21 120.1
C20 C21 H21 120.1
C21 C22 C23 120.0(6)
C21 C22 H22 120.0
C23 C22 H22 120.0
N4 C23 C18 121.4(5)
N4 C23 C22 118.8(5)
C18 C23 C22 119.8(6)
N4 C24 C17 119.9(5)
N4 C24 C14 122.1(5)
C17 C24 C14 118.0(5)
C16 C25 H25A 109.5
C16 C25 H25B 109.5
H25A C25 H25B 109.5
C16 C25 H25C 109.5
H25A C25 H25C 109.5
H25B C25 H25C 109.5
C16 C26 H26A 109.5
C16 C26 H26B 109.5
H26A C26 H26B 109.5
C16 C26 H26C 109.5
H26A C26 H26C 109.5
H26B C26 H26C 109.5
S7 Co2 S5 86.53(6)
S7 Co2 S8 90.55(6)
S5 Co2 S8 171.26(7)
S7 Co2 S6 159.57(7)
S5 Co2 S6 89.71(6)
S8 Co2 S6 90.17(6)
S7 Co2 S3 102.47(6)
S5 Co2 S3 94.24(6)
S8 Co2 S3 94.44(6)
S6 Co2 S3 97.83(6)
C27 S5 Co2 104.24(19)
C27 S5 Co1 105.71(19)
Co2 S5 Co1 85.68(6)
C28 S6 Co2 103.89(18)
C40 S7 Co2 103.8(2)
C41 S8 Co2 104.0(2)
C30 O3 C29 119.8(5)
C43 O4 C42 118.6(5)
C30 N5 C31 116.1(5)
C37 N6 C36 116.2(5)
C43 N7 C44 117.1(6)
C50 N8 C49 115.5(5)
C28 C27 C37 120.4(5)
C28 C27 S5 119.0(4)
C37 C27 S5 120.6(4)
C27 C28 C29 120.8(5)
C27 C28 S6 121.6(4)
C29 C28 S6 117.5(4)
O3 C29 C38 103.7(5)
O3 C29 C39 107.1(5)
C38 C29 C39 114.2(5)
O3 C29 C28 110.1(4)
C38 C29 C28 112.1(5)
C39 C29 C28 109.4(5)
N5 C30 O3 116.5(5)
N5 C30 C37 124.1(6)
O3 C30 C37 119.3(5)
N5 C31 C32 119.8(6)
N5 C31 C36 121.7(6)
C32 C31 C36 118.5(6)
C33 C32 C31 120.4(6)
C33 C32 H32 119.8
C31 C32 H32 119.8
C32 C33 C34 120.9(7)
C32 C33 H33 119.6
C34 C33 H33 119.6
C35 C34 C33 121.2(7)
C35 C34 H34 119.4
C33 C34 H34 119.4
C34 C35 C36 118.7(6)
C34 C35 H35 120.6
C36 C35 H35 120.6
N6 C36 C31 121.2(5)
N6 C36 C35 118.4(5)
C31 C36 C35 120.4(6)
N6 C37 C30 120.6(5)
N6 C37 C27 122.1(5)
C30 C37 C27 117.4(5)
C29 C38 H38A 109.5
C29 C38 H38B 109.5
H38A C38 H38B 109.5
C29 C38 H38C 109.5
H38A C38 H38C 109.5
H38B C38 H38C 109.5
C29 C39 H39A 109.5
C29 C39 H39B 109.5
H39A C39 H39B 109.5
C29 C39 H39C 109.5
H39A C39 H39C 109.5
H39B C39 H39C 109.5
C41 C40 C50 118.7(5)
C41 C40 S7 120.8(4)
C50 C40 S7 120.5(4)
C40 C41 C42 120.9(5)
C40 C41 S8 119.6(4)
C42 C41 S8 119.1(4)
O4 C42 C51 103.9(5)
O4 C42 C41 109.4(4)
C51 C42 C41 113.9(5)
O4 C42 C52 106.6(5)
C51 C42 C52 112.6(5)
C41 C42 C52 110.0(5)
N7 C43 O4 116.0(6)
N7 C43 C50 123.3(6)
O4 C43 C50 120.5(5)
N7 C44 C49 119.8(6)
N7 C44 C45 121.3(6)
C49 C44 C45 118.9(6)
C46 C45 C44 121.5(7)
C46 C45 H45 119.3
C44 C45 H45 119.3
C45 C46 C47 120.9(6)
C45 C46 H46 119.6
C47 C46 H46 119.6
C48 C47 C46 120.0(7)
C48 C47 H47 120.0
C46 C47 H47 120.0
C47 C48 C49 119.8(7)
C47 C48 H48 120.1
C49 C48 H48 120.1
N8 C49 C44 123.0(6)
N8 C49 C48 118.1(6)
C44 C49 C48 118.9(6)
N8 C50 C43 121.3(6)
N8 C50 C40 120.4(5)
C43 C50 C40 118.3(5)
C42 C51 H51A 109.5
C42 C51 H51B 109.5
H51A C51 H51B 109.5
C42 C51 H51C 109.5
H51A C51 H51C 109.5
H51B C51 H51C 109.5
C42 C52 H52A 109.5
C42 C52 H52B 109.5
H52A C52 H52B 109.5
C42 C52 H52C 109.5
H52A C52 H52C 109.5
H52B C52 H52C 109.5
C57 N9 C59 113.6(5)
C57 N9 C55 107.3(5)
C59 N9 C55 111.1(4)
C57 N9 C53 111.0(4)
C59 N9 C53 104.8(4)
C55 N9 C53 109.1(5)
C54 C53 N9 115.1(5)
C54 C53 H53A 108.5
N9 C53 H53A 108.5
C54 C53 H53B 108.5
N9 C53 H53B 108.5
H53A C53 H53B 107.5
C53 C54 H54A 109.5
C53 C54 H54B 109.5
H54A C54 H54B 109.5
C53 C54 H54C 109.5
H54A C54 H54C 109.5
H54B C54 H54C 109.5
C56 C55 N9 116.0(5)
C56 C55 H55A 108.3
N9 C55 H55A 108.3
C56 C55 H55B 108.3
N9 C55 H55B 108.3
H55A C55 H55B 107.4
C55 C56 H56A 109.5
C55 C56 H56B 109.5
H56A C56 H56B 109.5
C55 C56 H56C 109.5
H56A C56 H56C 109.5
H56B C56 H56C 109.5
N9 C57 C58 114.4(5)
N9 C57 H57A 108.6
C58 C57 H57A 108.6
N9 C57 H57B 108.6
C58 C57 H57B 108.6
H57A C57 H57B 107.6
C57 C58 H58A 109.5
C57 C58 H58B 109.5
H58A C58 H58B 109.5
C57 C58 H58C 109.5
H58A C58 H58C 109.5
H58B C58 H58C 109.5
N9 C59 C60 114.2(5)
N9 C59 H59A 108.7
C60 C59 H59A 108.7
N9 C59 H59B 108.7
C60 C59 H59B 108.7
H59A C59 H59B 107.6
C59 C60 H60A 109.5
C59 C60 H60B 109.5
H60A C60 H60B 109.5
C59 C60 H60C 109.5
H60A C60 H60C 109.5
H60B C60 H60C 109.5
C65B N10 C63B 119(2)
C61 N10 C67 115.0(6)
C61 N10 C65 107.1(6)
C67 N10 C65 111.5(6)
C65B N10 C61B 113.9(19)
C63B N10 C61B 118.2(17)
C61 N10 C63 110.7(6)
C67 N10 C63 105.3(6)
C65 N10 C63 106.9(6)
C65B N10 C67B 100(2)
C63B N10 C67B 100.6(17)
C61B N10 C67B 100.0(16)
N10 C61 C62 116.8(8)
N10 C61 H61A 108.1
C62 C61 H61A 108.1
N10 C61 H61B 108.1
C62 C61 H61B 108.1
H61A C61 H61B 107.3
C61 C62 H62A 109.5
C61 C62 H62B 109.5
H62A C62 H62B 109.5
C61 C62 H62C 109.5
H62A C62 H62C 109.5
H62B C62 H62C 109.5
C64 C63 N10 113.2(8)
C64 C63 H63A 108.9
N10 C63 H63A 108.9
C64 C63 H63B 108.9
N10 C63 H63B 108.9
H63A C63 H63B 107.7
C63 C64 H64A 109.5
C63 C64 H64B 109.5
H64A C64 H64B 109.5
C63 C64 H64C 109.5
H64A C64 H64C 109.5
H64B C64 H64C 109.5
C66 C65 N10 116.1(8)
C66 C65 H65A 108.3
N10 C65 H65A 108.3
C66 C65 H65B 108.3
N10 C65 H65B 108.3
H65A C65 H65B 107.4
C65 C66 H66A 109.5
C65 C66 H66B 109.5
H66A C66 H66B 109.5
C65 C66 H66C 109.5
H66A C66 H66C 109.5
H66B C66 H66C 109.5
N10 C67 C68 113.3(7)
N10 C67 H67A 108.9
C68 C67 H67A 108.9
N10 C67 H67B 108.9
C68 C67 H67B 108.9
H67A C67 H67B 107.7
C67 C68 H68A 109.5
C67 C68 H68B 109.5
H68A C68 H68B 109.5
C67 C68 H68C 109.5
H68A C68 H68C 109.5
H68B C68 H68C 109.5
C62B C61B N10 119(3)
C62B C61B H61C 107.7
N10 C61B H61C 107.7
C62B C61B H61D 107.7
N10 C61B H61D 107.7
H61C C61B H61D 107.1
C61B C62B H62D 109.5
C61B C62B H62E 109.5
H62D C62B H62E 109.5
C61B C62B H62F 109.5
H62D C62B H62F 109.5
H62E C62B H62F 109.5
N10 C63B C64B 105(3)
N10 C63B H63C 110.8
C64B C63B H63C 110.8
N10 C63B H63D 110.8
C64B C63B H63D 110.8
H63C C63B H63D 108.9
C63B C64B H64D 109.5
C63B C64B H64E 109.5
H64D C64B H64E 109.5
C63B C64B H64F 109.5
H64D C64B H64F 109.5
H64E C64B H64F 109.5
N10 C65B C66B 119(3)
N10 C65B H65C 107.5
C66B C65B H65C 107.5
N10 C65B H65D 107.5
C66B C65B H65D 107.5
H65C C65B H65D 107.0
C65B C66B H66D 109.5
C65B C66B H66E 109.5
H66D C66B H66E 109.5
C65B C66B H66F 109.5
H66D C66B H66F 109.5
H66E C66B H66F 109.5
C68B C67B N10 123(2)
C68B C67B H67C 106.6
N10 C67B H67C 106.6
C68B C67B H67D 106.6
N10 C67B H67D 106.6
H67C C67B H67D 106.6
C67B C68B H68D 109.5
C67B C68B H68E 109.5
H68D C68B H68E 109.5
C67B C68B H68F 109.5
H68D C68B H68F 109.5
H68E C68B H68F 109.5
Cl1 C69 Cl2 112.3(5)
Cl1 C69 H69A 109.1
Cl2 C69 H69A 109.1
Cl1 C69 H69B 109.1
Cl2 C69 H69B 109.1
H69A C69 H69B 107.9
Cl3 C70 Cl4 115.4(5)
Cl3 C70 H70A 108.4
Cl4 C70 H70A 108.4
Cl3 C70 H70B 108.4
Cl4 C70 H70B 108.4
H70A C70 H70B 107.5

loop_
_geom_bond_atom_site_label_1
_geom_bond_atom_site_label_2
_geom_bond_distance
Co1 S1 2.1796(16)
Co1 S2 2.1889(17)
Co1 S3 2.1910(16)
Co1 S4 2.2056(14)
Co1 S5 2.3671(16)
S1 C1 1.730(6)
S2 C2 1.717(5)
S3 C14 1.757(5)
S3 Co2 2.3585(16)
S4 C15 1.719(6)
O1 C4 1.361(7)
O1 C3 1.478(8)
O1B C3 1.48(4)
O1B C4 1.57(3)
O2 C17 1.358(6)
O2 C16 1.466(7)
N1 C4 1.299(8)
N1 C5 1.371(8)
N2 C11 1.302(7)
N2 C10 1.380(7)
N3 C17 1.283(7)
N3 C18 1.376(7)
N4 C24 1.328(7)
N4 C23 1.374(7)
C1 C2 1.367(7)
C1 C11 1.464(7)
C2 C3 1.509(8)
C3 C12B 1.45(5)
C3 C13 1.511(9)
C3 C12 1.517(9)
C3 C13B 1.53(2)
C4 C11 1.430(8)
C5 C10 1.385(9)
C5 C6 1.411(8)
C6 C7 1.349(9)
C6 H6 0.9500
C7 C8 1.381(10)
C7 H7 0.9500
C8 C9 1.365(9)
C8 H8 0.9500
C9 C10 1.402(9)
C9 H9 0.9500
C12 H12A 0.9800
C12 H12B 0.9800
C12 H12C 0.9800
C13 H13A 0.9800
C13 H13B 0.9800
C13 H13C 0.9800
C12B H12D 0.9800
C12B H12E 0.9800
C12B H12F 0.9800
C13B H13D 0.9800
C13B H13E 0.9800
C13B H13F 0.9800
C14 C15 1.355(7)
C14 C24 1.449(7)
C15 C16 1.520(7)
C16 C26 1.508(8)
C16 C25 1.511(8)
C17 C24 1.439(7)
C18 C23 1.403(8)
C18 C19 1.407(8)
C19 C20 1.359(9)
C19 H19 0.9500
C20 C21 1.382(9)
C20 H20 0.9500
C21 C22 1.370(8)
C21 H21 0.9500
C22 C23 1.411(8)
C22 H22 0.9500
C25 H25A 0.9800
C25 H25B 0.9800
C25 H25C 0.9800
C26 H26A 0.9800
C26 H26B 0.9800
C26 H26C 0.9800
Co2 S7 2.1652(16)
Co2 S5 2.1896(16)
Co2 S8 2.2002(17)
Co2 S6 2.2089(15)
S5 C27 1.754(5)
S6 C28 1.721(6)
S7 C40 1.727(6)
S8 C41 1.711(6)
O3 C30 1.355(7)
O3 C29 1.450(7)
O4 C43 1.345(7)
O4 C42 1.472(7)
N5 C30 1.286(7)
N5 C31 1.365(7)
N6 C37 1.326(7)
N6 C36 1.380(7)
N7 C43 1.290(7)
N7 C44 1.372(8)
N8 C50 1.323(7)
N8 C49 1.369(7)
C27 C28 1.347(7)
C27 C37 1.443(8)
C28 C29 1.530(7)
C29 C38 1.513(8)
C29 C39 1.515(8)
C30 C37 1.438(7)
C31 C32 1.401(8)
C31 C36 1.402(8)
C32 C33 1.360(9)
C32 H32 0.9500
C33 C34 1.379(9)
C33 H33 0.9500
C34 C35 1.367(8)
C34 H34 0.9500
C35 C36 1.410(8)
C35 H35 0.9500
C38 H38A 0.9800
C38 H38B 0.9800
C38 H38C 0.9800
C39 H39A 0.9800
C39 H39B 0.9800
C39 H39C 0.9800
C40 C41 1.372(8)
C40 C50 1.456(8)
C41 C42 1.516(8)
C42 C51 1.490(8)
C42 C52 1.531(8)
C43 C50 1.433(8)
C44 C49 1.401(8)
C44 C45 1.405(8)
C45 C46 1.334(9)
C45 H45 0.9500
C46 C47 1.391(10)
C46 H46 0.9500
C47 C48 1.380(9)
C47 H47 0.9500
C48 C49 1.417(9)
C48 H48 0.9500
C51 H51A 0.9800
C51 H51B 0.9800
C51 H51C 0.9800
C52 H52A 0.9800
C52 H52B 0.9800
C52 H52C 0.9800
N9 C57 1.485(8)
N9 C59 1.504(7)
N9 C55 1.512(8)
N9 C53 1.533(7)
C53 C54 1.515(8)
C53 H53A 0.9900
C53 H53B 0.9900
C54 H54A 0.9800
C54 H54B 0.9800
C54 H54C 0.9800
C55 C56 1.500(9)
C55 H55A 0.9900
C55 H55B 0.9900
C56 H56A 0.9800
C56 H56B 0.9800
C56 H56C 0.9800
C57 C58 1.526(9)
C57 H57A 0.9900
C57 H57B 0.9900
C58 H58A 0.9800
C58 H58B 0.9800
C58 H58C 0.9800
C59 C60 1.520(8)
C59 H59A 0.9900
C59 H59B 0.9900
C60 H60A 0.9800
C60 H60B 0.9800
C60 H60C 0.9800
N10 C65B 1.41(3)
N10 C63B 1.46(3)
N10 C61 1.474(9)
N10 C67 1.496(9)
N10 C65 1.519(9)
N10 C61B 1.52(3)
N10 C63 1.558(10)
N10 C67B 1.73(3)
C61 C62 1.527(14)
C61 H61A 0.9900
C61 H61B 0.9900
C62 H62A 0.9800
C62 H62B 0.9800
C62 H62C 0.9800
C63 C64 1.551(15)
C63 H63A 0.9900
C63 H63B 0.9900
C64 H64A 0.9800
C64 H64B 0.9800
C64 H64C 0.9800
C65 C66 1.510(15)
C65 H65A 0.9900
C65 H65B 0.9900
C66 H66A 0.9800
C66 H66B 0.9800
C66 H66C 0.9800
C67 C68 1.502(12)
C67 H67A 0.9900
C67 H67B 0.9900
C68 H68A 0.9800
C68 H68B 0.9800
C68 H68C 0.9800
C61B C62B 1.41(6)
C61B H61C 0.9900
C61B H61D 0.9900
C62B H62D 0.9800
C62B H62E 0.9800
C62B H62F 0.9800
C63B C64B 1.56(2)
C63B H63C 0.9900
C63B H63D 0.9900
C64B H64D 0.9800
C64B H64E 0.9800
C64B H64F 0.9800
C65B C66B 1.59(6)
C65B H65C 0.9900
C65B H65D 0.9900
C66B H66D 0.9800
C66B H66E 0.9800
C66B H66F 0.9800
C67B C68B 1.51(4)
C67B H67C 0.9900
C67B H67D 0.9900
C68B H68D 0.9800
C68B H68E 0.9800
C68B H68F 0.9800
C69 Cl1 1.725(9)
C69 Cl2 1.738(9)
C69 H69A 0.9900
C69 H69B 0.9900
C70 Cl3 1.701(10)
C70 Cl4 1.736(11)
C70 H70A 0.9900
C70 H70B 0.9900
